data_4074235
loop_
_publ_author_name
'Zirngast, Michaela'
'Marschner, Christoph'
'Baumgartner, Judith'

_publ_section_title
;
 Cobalt-Assisted Silicon&#x2212;Silicon Bond Activation
;
_journal_issue 20
_journal_name_full Organometallics
_journal_page_first 4897
_journal_paper_doi 10.1021/om0604831
_journal_volume 25
_journal_year 2006
_chemical_formula_sum 'C17 H14 Co2 O7 Si'
_chemical_formula_weight 476.23
_chemical_name_systematic
; 
 ? 
;
_space_group_IT_number 2
_symmetry_cell_setting triclinic
_symmetry_space_group_name_Hall '-P 1'
_symmetry_space_group_name_H-M 'P -1'
_atom_sites_solution_hydrogens geom
_atom_sites_solution_primary direct
_atom_sites_solution_secondary difmap
_audit_creation_method SHELXL-97
_cell_angle_alpha 101.32(3)
_cell_angle_beta 98.75(3)
_cell_angle_gamma 97.44(3)
_cell_formula_units_Z 4
_cell_length_a 7.9826(16)
_cell_length_b 15.895(3)
_cell_length_c 16.094(3)
_cell_measurement_temperature 100(2)
_cell_volume 1952.1(7)
_computing_cell_refinement 'Bruker XSCANS'
_computing_data_collection 'Bruker XSCANS'
_computing_data_reduction 'Bruker SHELXTL'
_computing_molecular_graphics 'Bruker SHELXTL'
_computing_publication_material 'Bruker SHELXTL'
_computing_structure_refinement 'SHELXL-97 (Sheldrick, 1997)'
_computing_structure_solution 'SHELXS-97 (Sheldrick, 1990)'
_diffrn_ambient_temperature 100(2)
_diffrn_measured_fraction_theta_full 0.985
_diffrn_measured_fraction_theta_max 0.985
_diffrn_measurement_device_type 'Bruker P4'
_diffrn_measurement_method '\w scans'
_diffrn_radiation_monochromator graphite
_diffrn_radiation_source 'fine-focus sealed tube'
_diffrn_radiation_type MoK\a
_diffrn_radiation_wavelength 0.71073
_diffrn_reflns_av_R_equivalents 0.0403
_diffrn_reflns_av_sigmaI/netI 0.0820
_diffrn_reflns_limit_h_max 9
_diffrn_reflns_limit_h_min -9
_diffrn_reflns_limit_k_max 19
_diffrn_reflns_limit_k_min -19
_diffrn_reflns_limit_l_max 19
_diffrn_reflns_limit_l_min -20
_diffrn_reflns_number 15609
_diffrn_reflns_theta_full 26.37
_diffrn_reflns_theta_max 26.37
_diffrn_reflns_theta_min 1.31
_exptl_absorpt_coefficient_mu 1.795
_exptl_absorpt_correction_T_max 0.7382
_exptl_absorpt_correction_T_min 0.5337
_exptl_absorpt_correction_type SADABS
_exptl_absorpt_process_details XPREP
_exptl_crystal_colour red
_exptl_crystal_density_diffrn 1.620
_exptl_crystal_density_method 'not measured'
_exptl_crystal_description blocks
_exptl_crystal_F_000 960
_exptl_crystal_size_max 0.40
_exptl_crystal_size_mid 0.28
_exptl_crystal_size_min 0.18
_refine_diff_density_max 0.739
_refine_diff_density_min -0.371
_refine_diff_density_rms 0.096
_refine_ls_extinction_method none
_refine_ls_goodness_of_fit_ref 0.928
_refine_ls_hydrogen_treatment mixed
_refine_ls_matrix_type full
_refine_ls_number_parameters 493
_refine_ls_number_reflns 7837
_refine_ls_number_restraints 0
_refine_ls_restrained_S_all 0.928
_refine_ls_R_factor_all 0.0721
_refine_ls_R_factor_gt 0.0429
_refine_ls_shift/su_max 0.000
_refine_ls_shift/su_mean 0.000
_refine_ls_structure_factor_coef Fsqd
_refine_ls_weighting_details 'calc w=1/[\s^2^(Fo^2^)+(0.0399P)^2^+0.0000P] where P=(Fo^2^+2Fc^2^)/3'
_refine_ls_weighting_scheme calc
_refine_ls_wR_factor_gt 0.0890
_refine_ls_wR_factor_ref 0.0964
_reflns_number_gt 5318
_reflns_number_total 7837
_reflns_threshold_expression >2sigma(I)
_cod_data_source_file om0604831si20060720_042426.cif
_cod_data_source_block 9_313j
_cod_original_sg_symbol_H-M P-1
_cod_database_code 4074235

loop_
_symmetry_equiv_pos_as_xyz
'x, y, z'
'-x, -y, -z'

loop_
_atom_site_label
_atom_site_type_symbol
_atom_site_fract_x
_atom_site_fract_y
_atom_site_fract_z
_atom_site_U_iso_or_equiv
_atom_site_adp_type
_atom_site_occupancy
_atom_site_symmetry_multiplicity
_atom_site_calc_flag
_atom_site_refinement_flags
Co1 Co 0.18533(6) 0.63731(3) 0.37133(3) 0.01936(12) Uani 1 1 d .
Co2 Co 0.04189(6) 0.68600(3) 0.49365(3) 0.01951(12) Uani 1 1 d .
Co3 Co 0.49123(6) 0.32837(3) 0.11344(3) 0.01836(12) Uani 1 1 d .
Co4 Co 0.25600(6) 0.35295(3) 0.00559(3) 0.01858(12) Uani 1 1 d .
O1 O 0.4267(4) 0.68107(17) 0.26002(17) 0.0387(7) Uani 1 1 d .
O2 O -0.1151(3) 0.54803(18) 0.23814(17) 0.0376(7) Uani 1 1 d .
O3 O 0.3222(3) 0.49412(17) 0.43745(17) 0.0365(7) Uani 1 1 d .
O4 O -0.0140(3) 0.82813(16) 0.62641(16) 0.0341(7) Uani 1 1 d .
O5 O 0.1410(4) 0.56727(17) 0.60645(17) 0.0356(7) Uani 1 1 d .
O6 O -0.3127(3) 0.61391(17) 0.40188(17) 0.0349(7) Uani 1 1 d .
O7 O 0.6179(3) 0.80441(18) 0.48119(17) 0.0400(7) Uani 1 1 d .
O8 O 0.7821(3) 0.40174(17) 0.04234(16) 0.0323(6) Uani 1 1 d .
O9 O 0.4673(3) 0.46603(17) 0.26278(16) 0.0343(7) Uani 1 1 d .
O10 O 0.6381(3) 0.20253(17) 0.20141(17) 0.0342(7) Uani 1 1 d .
O11 O 0.1566(3) 0.50352(16) 0.11629(17) 0.0325(6) Uani 1 1 d .
O12 O 0.4520(3) 0.42884(16) -0.11053(16) 0.0293(6) Uani 1 1 d .
O13 O -0.0750(3) 0.29161(17) -0.11251(17) 0.0368(7) Uani 1 1 d .
O14 O -0.0899(4) 0.1858(2) 0.0675(2) 0.0590(9) Uani 1 1 d .
Si1 Si 0.47218(13) 0.78529(6) 0.53988(6) 0.0228(2) Uani 1 1 d .
Si2 Si 0.09565(14) 0.21965(7) 0.13197(7) 0.0291(3) Uani 1 1 d .
C1 C 0.3339(5) 0.6628(2) 0.3026(2) 0.0257(9) Uani 1 1 d .
C2 C 0.0010(5) 0.5822(2) 0.2897(2) 0.0262(9) Uani 1 1 d .
C3 C 0.2724(5) 0.5494(2) 0.4114(2) 0.0243(8) Uani 1 1 d .
C4 C 0.0048(5) 0.7724(2) 0.5744(2) 0.0242(8) Uani 1 1 d .
C5 C 0.1025(5) 0.6122(2) 0.5623(2) 0.0249(8) Uani 1 1 d .
C6 C -0.1779(5) 0.6416(2) 0.4380(2) 0.0246(8) Uani 1 1 d .
C7 C 0.0668(4) 0.8214(2) 0.3748(2) 0.0220(8) Uani 1 1 d .
C8 C -0.0418(6) 0.8041(3) 0.2965(3) 0.0426(11) Uani 1 1 d .
H8 H -0.0795 0.7456 0.2657 0.051 Uiso 1 1 calc R
C9 C -0.0973(6) 0.8717(3) 0.2617(3) 0.0465(12) Uani 1 1 d .
H9 H -0.1711 0.8588 0.2071 0.056 Uiso 1 1 calc R
C10 C -0.0470(5) 0.9558(3) 0.3051(3) 0.0367(10) Uani 1 1 d .
H10 H -0.0857 1.0016 0.2814 0.044 Uiso 1 1 calc R
C11 C 0.0608(6) 0.9736(3) 0.3838(3) 0.0608(16) Uani 1 1 d .
H11 H 0.0963 1.0321 0.4149 0.073 Uiso 1 1 calc R
C12 C 0.1173(6) 0.9074(3) 0.4176(3) 0.0514(13) Uani 1 1 d .
H12 H 0.1930 0.9210 0.4717 0.062 Uiso 1 1 calc R
C13 C 0.1307(4) 0.7525(2) 0.4127(2) 0.0204(8) Uani 1 1 d .
C14 C 0.2624(4) 0.7403(2) 0.4693(2) 0.0193(8) Uani 1 1 d .
C15 C 0.5453(5) 0.7044(2) 0.5997(2) 0.0294(9) Uani 1 1 d .
H15A H 0.5424 0.6493 0.5591 0.044 Uiso 1 1 calc R
H15B H 0.4692 0.6950 0.6406 0.044 Uiso 1 1 calc R
H15C H 0.6630 0.7260 0.6312 0.044 Uiso 1 1 calc R
C16 C 0.4550(5) 0.8865(2) 0.6154(2) 0.0312(9) Uani 1 1 d .
H16A H 0.5661 0.9095 0.6537 0.047 Uiso 1 1 calc R
H16B H 0.3674 0.8740 0.6499 0.047 Uiso 1 1 calc R
H16C H 0.4225 0.9297 0.5827 0.047 Uiso 1 1 calc R
C17 C 0.6065(6) 0.8633(3) 0.4284(3) 0.0511(12) Uani 1 1 d .
H17A H 0.4924 0.8507 0.3918 0.077 Uiso 1 1 calc R
H17B H 0.6944 0.8585 0.3921 0.077 Uiso 1 1 calc R
H17C H 0.6248 0.9224 0.4639 0.077 Uiso 1 1 calc R
C18 C 0.6725(5) 0.3743(2) 0.0717(2) 0.0225(8) Uani 1 1 d .
C19 C 0.4775(4) 0.4126(2) 0.2059(2) 0.0220(8) Uani 1 1 d .
C20 C 0.5853(5) 0.2528(2) 0.1679(2) 0.0250(8) Uani 1 1 d .
C21 C 0.1940(4) 0.4452(2) 0.0738(2) 0.0232(8) Uani 1 1 d .
C22 C 0.3774(5) 0.4004(2) -0.0654(2) 0.0207(8) Uani 1 1 d .
C23 C 0.0535(5) 0.3145(2) -0.0673(2) 0.0254(9) Uani 1 1 d .
C24 C 0.4033(4) 0.1781(2) -0.0517(2) 0.0208(8) Uani 1 1 d .
C25 C 0.5077(5) 0.1976(2) -0.1094(2) 0.0280(9) Uani 1 1 d .
H25 H 0.5491 0.2565 -0.1088 0.034 Uiso 1 1 calc R
C26 C 0.5514(6) 0.1314(3) -0.1675(3) 0.0413(11) Uani 1 1 d .
H26 H 0.6214 0.1450 -0.2074 0.050 Uiso 1 1 calc R
C27 C 0.4935(6) 0.0459(3) -0.1678(3) 0.0429(12) Uani 1 1 d .
H27 H 0.5240 0.0007 -0.2078 0.051 Uiso 1 1 calc R
C28 C 0.3934(6) 0.0260(2) -0.1116(3) 0.0383(11) Uani 1 1 d .
H28 H 0.3546 -0.0333 -0.1123 0.046 Uiso 1 1 calc R
C29 C 0.3468(5) 0.0906(2) -0.0531(2) 0.0295(9) Uani 1 1 d .
H29 H 0.2764 0.0758 -0.0138 0.035 Uiso 1 1 calc R
C30 C 0.3531(4) 0.2460(2) 0.0111(2) 0.0180(7) Uani 1 1 d .
C31 C 0.2576(4) 0.2600(2) 0.0717(2) 0.0200(8) Uani 1 1 d .
C32 C 0.0564(5) 0.3105(3) 0.2171(3) 0.0361(10) Uani 1 1 d .
H32A H 0.0069 0.3538 0.1896 0.054 Uiso 1 1 calc R
H32B H 0.1654 0.3381 0.2553 0.054 Uiso 1 1 calc R
H32C H -0.0235 0.2872 0.2507 0.054 Uiso 1 1 calc R
C33 C 0.1732(5) 0.1323(2) 0.1797(2) 0.0334(10) Uani 1 1 d .
H33A H 0.0855 0.1074 0.2085 0.050 Uiso 1 1 calc R
H33B H 0.2792 0.1562 0.2218 0.050 Uiso 1 1 calc R
H33C H 0.1961 0.0868 0.1342 0.050 Uiso 1 1 calc R
C34 C -0.1134(7) 0.1178(3) -0.0010(3) 0.0639(15) Uani 1 1 d .
H34A H -0.0417 0.1325 -0.0421 0.096 Uiso 1 1 calc R
H34B H -0.2345 0.1052 -0.0291 0.096 Uiso 1 1 calc R
H34C H -0.0810 0.0666 0.0187 0.096 Uiso 1 1 calc R

loop_
_atom_site_aniso_label
_atom_site_aniso_U_11
_atom_site_aniso_U_22
_atom_site_aniso_U_33
_atom_site_aniso_U_23
_atom_site_aniso_U_13
_atom_site_aniso_U_12
Co1 0.0241(3) 0.0162(3) 0.0179(3) 0.00208(19) 0.0053(2) 0.0048(2)
Co2 0.0244(3) 0.0152(3) 0.0203(3) 0.0037(2) 0.0071(2) 0.0051(2)
Co3 0.0206(3) 0.0166(3) 0.0177(3) 0.00254(19) 0.0048(2) 0.0030(2)
Co4 0.0204(3) 0.0155(3) 0.0207(3) 0.0050(2) 0.0050(2) 0.0032(2)
O1 0.0440(18) 0.0405(18) 0.0358(17) 0.0108(14) 0.0199(15) 0.0037(14)
O2 0.0332(17) 0.0405(17) 0.0302(16) -0.0050(13) -0.0007(14) 0.0013(14)
O3 0.0479(18) 0.0296(16) 0.0408(17) 0.0132(13) 0.0159(14) 0.0208(14)
O4 0.0489(18) 0.0269(15) 0.0280(15) 0.0015(12) 0.0140(14) 0.0111(14)
O5 0.0489(18) 0.0294(16) 0.0364(16) 0.0174(13) 0.0134(14) 0.0130(14)
O6 0.0262(16) 0.0336(16) 0.0400(17) -0.0015(13) 0.0045(13) 0.0038(13)
O7 0.0376(17) 0.0411(17) 0.0413(17) 0.0081(14) 0.0084(14) 0.0067(14)
O8 0.0271(15) 0.0391(17) 0.0348(16) 0.0133(13) 0.0121(13) 0.0050(13)
O9 0.0454(18) 0.0279(15) 0.0281(15) -0.0018(12) 0.0108(13) 0.0083(13)
O10 0.0367(17) 0.0337(16) 0.0386(16) 0.0170(13) 0.0097(13) 0.0115(13)
O11 0.0338(16) 0.0273(15) 0.0383(16) 0.0024(13) 0.0145(13) 0.0102(13)
O12 0.0331(16) 0.0285(15) 0.0295(15) 0.0102(12) 0.0118(13) 0.0036(12)
O13 0.0288(17) 0.0399(17) 0.0360(16) 0.0079(13) -0.0052(14) -0.0012(14)
O14 0.048(2) 0.066(2) 0.068(2) 0.026(2) 0.0130(17) 0.0047(18)
Si1 0.0240(6) 0.0216(5) 0.0208(5) 0.0014(4) 0.0024(4) 0.0037(4)
Si2 0.0250(6) 0.0318(6) 0.0364(6) 0.0188(5) 0.0096(5) 0.0040(5)
C1 0.038(2) 0.017(2) 0.022(2) 0.0020(16) 0.0081(18) 0.0077(17)
C2 0.029(2) 0.027(2) 0.026(2) 0.0056(17) 0.0117(18) 0.0088(18)
C3 0.028(2) 0.021(2) 0.023(2) -0.0010(16) 0.0082(17) 0.0058(17)
C4 0.030(2) 0.024(2) 0.022(2) 0.0100(17) 0.0090(17) 0.0067(17)
C5 0.028(2) 0.0169(19) 0.032(2) 0.0049(17) 0.0128(18) 0.0038(16)
C6 0.034(2) 0.0177(19) 0.026(2) 0.0046(16) 0.0118(18) 0.0102(18)
C7 0.021(2) 0.0199(19) 0.026(2) 0.0058(15) 0.0034(16) 0.0041(15)
C8 0.062(3) 0.022(2) 0.037(2) 0.0027(18) -0.011(2) 0.015(2)
C9 0.062(3) 0.040(3) 0.032(2) 0.008(2) -0.014(2) 0.016(2)
C10 0.044(3) 0.024(2) 0.045(3) 0.0184(19) 0.002(2) 0.0084(19)
C11 0.076(4) 0.017(2) 0.071(3) 0.009(2) -0.038(3) 0.002(2)
C12 0.060(3) 0.022(2) 0.057(3) 0.007(2) -0.031(2) 0.003(2)
C13 0.026(2) 0.0146(18) 0.0206(19) -0.0008(14) 0.0102(16) 0.0021(15)
C14 0.026(2) 0.0134(18) 0.0178(18) -0.0001(14) 0.0069(16) 0.0033(15)
C15 0.031(2) 0.028(2) 0.026(2) 0.0029(17) -0.0001(17) 0.0061(18)
C16 0.033(2) 0.027(2) 0.028(2) -0.0005(17) -0.0019(18) 0.0043(18)
C17 0.051(3) 0.055(3) 0.053(3) 0.023(3) 0.016(2) 0.004(2)
C18 0.028(2) 0.0180(19) 0.021(2) 0.0012(15) 0.0011(17) 0.0097(17)
C19 0.024(2) 0.022(2) 0.0184(19) 0.0057(16) 0.0015(16) 0.0000(16)
C20 0.021(2) 0.029(2) 0.023(2) 0.0020(17) 0.0084(16) 0.0005(17)
C21 0.020(2) 0.027(2) 0.025(2) 0.0108(17) 0.0074(16) 0.0007(17)
C22 0.023(2) 0.0173(19) 0.0212(19) 0.0027(15) 0.0021(16) 0.0054(15)
C23 0.034(2) 0.020(2) 0.029(2) 0.0094(16) 0.0147(19) 0.0085(18)
C24 0.027(2) 0.0166(18) 0.0188(19) 0.0031(15) 0.0021(16) 0.0068(16)
C25 0.038(2) 0.023(2) 0.022(2) 0.0024(16) 0.0089(18) 0.0048(18)
C26 0.055(3) 0.044(3) 0.028(2) 0.0007(19) 0.018(2) 0.016(2)
C27 0.061(3) 0.033(3) 0.034(2) -0.0061(19) 0.008(2) 0.026(2)
C28 0.056(3) 0.016(2) 0.040(3) 0.0017(18) 0.001(2) 0.014(2)
C29 0.041(2) 0.026(2) 0.021(2) 0.0066(16) 0.0023(18) 0.0069(18)
C30 0.0231(19) 0.0130(18) 0.0156(18) 0.0021(14) -0.0016(15) 0.0024(15)
C31 0.0220(19) 0.0161(18) 0.0206(19) 0.0045(14) -0.0001(15) 0.0021(15)
C32 0.030(2) 0.044(3) 0.043(3) 0.021(2) 0.016(2) 0.010(2)
C33 0.040(2) 0.033(2) 0.029(2) 0.0136(18) 0.0063(19) 0.0023(19)
C34 0.066(4) 0.056(3) 0.062(4) 0.007(3) 0.005(3) -0.002(3)

loop_
_atom_type_symbol
_atom_type_description
_atom_type_scat_dispersion_real
_atom_type_scat_dispersion_imag
_atom_type_scat_source
C C 0.0033 0.0016 'International Tables Vol C Tables 4.2.6.8 and 6.1.1.4'
H H 0.0000 0.0000 'International Tables Vol C Tables 4.2.6.8 and 6.1.1.4'
O O 0.0106 0.0060 'International Tables Vol C Tables 4.2.6.8 and 6.1.1.4'
Si Si 0.0817 0.0704 'International Tables Vol C Tables 4.2.6.8 and 6.1.1.4'
Co Co 0.3494 0.9721 'International Tables Vol C Tables 4.2.6.8 and 6.1.1.4'

loop_
_geom_angle_atom_site_label_1
_geom_angle_atom_site_label_2
_geom_angle_atom_site_label_3
_geom_angle
C1 Co1 C2 99.37(17)
C1 Co1 C3 101.07(16)
C2 Co1 C3 103.98(16)
C1 Co1 C13 100.17(15)
C2 Co1 C13 104.58(16)
C3 Co1 C13 140.79(15)
C1 Co1 C14 99.41(15)
C2 Co1 C14 142.34(15)
C3 Co1 C14 104.03(15)
C13 Co1 C14 39.82(14)
C1 Co1 Co2 149.08(11)
C2 Co1 Co2 100.45(11)
C3 Co1 Co2 96.88(11)
C13 Co1 Co2 51.77(10)
C14 Co1 Co2 51.49(10)
C4 Co2 C5 98.74(16)
C4 Co2 C6 100.61(16)
C5 Co2 C6 106.12(16)
C4 Co2 C13 100.62(14)
C5 Co2 C13 141.87(15)
C6 Co2 C13 102.17(15)
C4 Co2 C14 99.84(15)
C5 Co2 C14 104.78(15)
C6 Co2 C14 139.53(15)
C13 Co2 C14 39.55(14)
C4 Co2 Co1 149.05(12)
C5 Co2 Co1 100.54(11)
C6 Co2 Co1 97.01(11)
C13 Co2 Co1 50.49(9)
C14 Co2 Co1 51.77(10)
C20 Co3 C18 101.05(15)
C20 Co3 C19 100.03(16)
C18 Co3 C19 103.92(15)
C20 Co3 C30 99.33(15)
C18 Co3 C30 102.63(15)
C19 Co3 C30 143.23(15)
C20 Co3 C31 98.32(15)
C18 Co3 C31 140.00(15)
C19 Co3 C31 106.70(15)
C30 Co3 C31 39.39(14)
C20 Co3 Co4 147.56(12)
C18 Co3 Co4 98.58(11)
C19 Co3 Co4 99.98(11)
C30 Co3 Co4 50.94(10)
C31 Co3 Co4 51.31(10)
C23 Co4 C22 99.21(15)
C23 Co4 C21 98.18(16)
C22 Co4 C21 104.81(15)
C23 Co4 C30 103.55(15)
C22 Co4 C30 102.35(15)
C21 Co4 C30 141.73(14)
C23 Co4 C31 100.02(15)
C22 Co4 C31 140.43(15)
C21 Co4 C31 106.24(15)
C30 Co4 C31 39.34(13)
C23 Co4 Co3 150.31(11)
C22 Co4 Co3 101.08(11)
C21 Co4 Co3 97.32(11)
C30 Co4 Co3 50.90(10)
C31 Co4 Co3 51.16(10)
C17 O7 Si1 122.1(3)
C34 O14 Si2 121.9(3)
O7 Si1 C14 109.78(15)
O7 Si1 C16 110.52(17)
C14 Si1 C16 109.73(16)
O7 Si1 C15 105.92(16)
C14 Si1 C15 110.22(17)
C16 Si1 C15 110.62(17)
O14 Si2 C33 111.90(18)
O14 Si2 C31 109.81(16)
C33 Si2 C31 108.34(17)
O14 Si2 C32 104.75(18)
C33 Si2 C32 111.27(18)
C31 Si2 C32 110.76(16)
O1 C1 Co1 178.1(3)
O2 C2 Co1 179.5(4)
O3 C3 Co1 177.8(3)
O4 C4 Co2 178.1(3)
O5 C5 Co2 178.8(3)
O6 C6 Co2 178.4(3)
C8 C7 C12 117.7(3)
C8 C7 C13 122.3(3)
C12 C7 C13 120.0(3)
C7 C8 C9 120.6(4)
C10 C9 C8 120.8(4)
C9 C10 C11 119.0(4)
C12 C11 C10 120.4(4)
C11 C12 C7 121.6(4)
C14 C13 C7 140.5(3)
C14 C13 Co1 71.8(2)
C7 C13 Co1 137.1(3)
C14 C13 Co2 70.2(2)
C7 C13 Co2 131.6(2)
Co1 C13 Co2 77.73(13)
C13 C14 Si1 148.1(3)
C13 C14 Co2 70.2(2)
Si1 C14 Co2 131.57(18)
C13 C14 Co1 68.4(2)
Si1 C14 Co1 132.58(19)
Co2 C14 Co1 76.74(12)
O8 C18 Co3 177.2(3)
O9 C19 Co3 178.8(3)
O10 C20 Co3 177.0(3)
O11 C21 Co4 179.3(3)
O12 C22 Co4 179.0(3)
O13 C23 Co4 178.7(3)
C25 C24 C29 118.5(3)
C25 C24 C30 122.2(3)
C29 C24 C30 119.3(3)
C26 C25 C24 120.2(4)
C27 C26 C25 120.1(4)
C28 C27 C26 120.4(4)
C27 C28 C29 120.8(4)
C28 C29 C24 119.9(4)
C31 C30 C24 143.8(3)
C31 C30 Co3 70.8(2)
C24 C30 Co3 130.4(2)
C31 C30 Co4 70.9(2)
C24 C30 Co4 135.2(2)
Co3 C30 Co4 78.15(12)
C30 C31 Si2 150.7(3)
C30 C31 Co3 69.8(2)
Si2 C31 Co3 130.59(18)
C30 C31 Co4 69.7(2)
Si2 C31 Co4 129.54(19)
Co3 C31 Co4 77.53(12)

loop_
_geom_bond_atom_site_label_1
_geom_bond_atom_site_label_2
_geom_bond_distance
Co1 C1 1.801(4)
Co1 C2 1.812(4)
Co1 C3 1.822(4)
Co1 C13 1.951(3)
Co1 C14 1.994(3)
Co1 Co2 2.4705(9)
Co2 C4 1.784(4)
Co2 C5 1.824(4)
Co2 C6 1.825(4)
Co2 C13 1.986(3)
Co2 C14 1.986(4)
Co3 C20 1.795(4)
Co3 C18 1.814(4)
Co3 C19 1.823(4)
Co3 C30 1.967(3)
Co3 C31 1.979(3)
Co3 Co4 2.4810(10)
Co4 C23 1.802(4)
Co4 C22 1.816(4)
Co4 C21 1.822(4)
Co4 C30 1.969(3)
Co4 C31 1.983(3)
O1 C1 1.132(4)
O2 C2 1.141(4)
O3 C3 1.136(4)
O4 C4 1.136(4)
O5 C5 1.139(4)
O6 C6 1.130(4)
O7 C17 1.385(5)
O7 Si1 1.641(3)
O8 C18 1.135(4)
O9 C19 1.141(4)
O10 C20 1.138(4)
O11 C21 1.141(4)
O12 C22 1.131(4)
O13 C23 1.134(4)
O14 C34 1.354(5)
O14 Si2 1.633(3)
Si1 C14 1.843(4)
Si1 C16 1.851(4)
Si1 C15 1.852(4)
Si2 C33 1.843(4)
Si2 C31 1.853(4)
Si2 C32 1.880(4)
C7 C8 1.372(5)
C7 C12 1.381(5)
C7 C13 1.464(5)
C8 C9 1.396(5)
C9 C10 1.357(5)
C10 C11 1.375(6)
C11 C12 1.370(5)
C13 C14 1.344(5)
C24 C25 1.391(5)
C24 C29 1.400(5)
C24 C30 1.467(4)
C25 C26 1.383(5)
C26 C27 1.377(6)
C27 C28 1.351(6)
C28 C29 1.381(5)
C30 C31 1.330(5)

loop_
_geom_torsion_atom_site_label_1
_geom_torsion_atom_site_label_2
_geom_torsion_atom_site_label_3
_geom_torsion_atom_site_label_4
_geom_torsion
C1 Co1 Co2 C4 4.2(3)
C2 Co1 Co2 C4 -124.8(3)
C3 Co1 Co2 C4 129.5(3)
C13 Co1 Co2 C4 -24.4(3)
C14 Co1 Co2 C4 27.1(3)
C1 Co1 Co2 C5 -123.4(3)
C2 Co1 Co2 C5 107.53(17)
C3 Co1 Co2 C5 1.88(16)
C13 Co1 Co2 C5 -152.07(18)
C14 Co1 Co2 C5 -100.59(17)
C1 Co1 Co2 C6 128.7(3)
C2 Co1 Co2 C6 -0.38(16)
C3 Co1 Co2 C6 -106.02(16)
C13 Co1 Co2 C6 100.02(18)
C14 Co1 Co2 C6 151.51(17)
C1 Co1 Co2 C13 28.7(3)
C2 Co1 Co2 C13 -100.40(18)
C3 Co1 Co2 C13 153.95(18)
C14 Co1 Co2 C13 51.48(18)
C1 Co1 Co2 C14 -22.8(3)
C2 Co1 Co2 C14 -151.88(17)
C3 Co1 Co2 C14 102.47(17)
C13 Co1 Co2 C14 -51.48(18)
C20 Co3 Co4 C23 7.9(3)
C18 Co3 Co4 C23 134.7(2)
C19 Co3 Co4 C23 -119.5(2)
C30 Co3 Co4 C23 35.3(3)
C31 Co3 Co4 C23 -16.0(3)
C20 Co3 Co4 C22 -124.4(2)
C18 Co3 Co4 C22 2.36(15)
C19 Co3 Co4 C22 108.25(16)
C30 Co3 Co4 C22 -96.99(17)
C31 Co3 Co4 C22 -148.29(17)
C20 Co3 Co4 C21 128.9(2)
C18 Co3 Co4 C21 -104.36(15)
C19 Co3 Co4 C21 1.52(15)
C30 Co3 Co4 C21 156.29(17)
C31 Co3 Co4 C21 104.98(17)
C20 Co3 Co4 C30 -27.4(2)
C18 Co3 Co4 C30 99.35(17)
C19 Co3 Co4 C30 -154.77(17)
C31 Co3 Co4 C30 -51.30(17)
C20 Co3 Co4 C31 23.9(2)
C18 Co3 Co4 C31 150.66(16)
C19 Co3 Co4 C31 -103.46(17)
C30 Co3 Co4 C31 51.30(17)
C17 O7 Si1 C14 62.0(3)
C17 O7 Si1 C16 -59.2(4)
C17 O7 Si1 C15 -179.1(3)
C34 O14 Si2 C33 -57.0(4)
C34 O14 Si2 C31 63.4(4)
C34 O14 Si2 C32 -177.7(3)
C2 Co1 C1 O1 107(11)
C3 Co1 C1 O1 -146(11)
C13 Co1 C1 O1 0(11)
C14 Co1 C1 O1 -40(11)
Co2 Co1 C1 O1 -22(11)
C1 Co1 C2 O2 -64(46)
C3 Co1 C2 O2 -168(100)
C13 Co1 C2 O2 39(46)
C14 Co1 C2 O2 55(46)
Co2 Co1 C2 O2 92(46)
C1 Co1 C3 O3 -171(9)
C2 Co1 C3 O3 -69(9)
C13 Co1 C3 O3 67(9)
C14 Co1 C3 O3 86(9)
Co2 Co1 C3 O3 34(9)
C5 Co2 C4 O4 78(9)
C6 Co2 C4 O4 -174(100)
C13 Co2 C4 O4 -69(9)
C14 Co2 C4 O4 -29(9)
Co1 Co2 C4 O4 -50(9)
C4 Co2 C5 O5 -20(15)
C6 Co2 C5 O5 -124(15)
C13 Co2 C5 O5 100(15)
C14 Co2 C5 O5 83(15)
Co1 Co2 C5 O5 136(15)
C4 Co2 C6 O6 139(12)
C5 Co2 C6 O6 -118(12)
C13 Co2 C6 O6 36(12)
C14 Co2 C6 O6 20(12)
Co1 Co2 C6 O6 -15(12)
C12 C7 C8 C9 0.4(6)
C13 C7 C8 C9 -178.8(4)
C7 C8 C9 C10 -0.9(7)
C8 C9 C10 C11 0.5(7)
C9 C10 C11 C12 0.4(8)
C10 C11 C12 C7 -0.9(8)
C8 C7 C12 C11 0.4(7)
C13 C7 C12 C11 179.7(4)
C8 C7 C13 C14 156.2(5)
C12 C7 C13 C14 -23.0(7)
C8 C7 C13 Co1 30.3(6)
C12 C7 C13 Co1 -148.8(4)
C8 C7 C13 Co2 -92.2(4)
C12 C7 C13 Co2 88.6(5)
C1 Co1 C13 C14 -92.5(2)
C2 Co1 C13 C14 164.9(2)
C3 Co1 C13 C14 29.4(3)
Co2 Co1 C13 C14 73.0(2)
C1 Co1 C13 C7 54.6(4)
C2 Co1 C13 C7 -48.0(4)
C3 Co1 C13 C7 176.5(3)
C14 Co1 C13 C7 147.1(5)
Co2 Co1 C13 C7 -139.9(4)
C1 Co1 C13 Co2 -165.50(14)
C2 Co1 C13 Co2 91.93(15)
C3 Co1 C13 Co2 -43.6(3)
C14 Co1 C13 Co2 -73.0(2)
C4 Co2 C13 C14 92.6(2)
C5 Co2 C13 C14 -26.6(3)
C6 Co2 C13 C14 -163.9(2)
Co1 Co2 C13 C14 -74.86(19)
C4 Co2 C13 C7 -48.4(4)
C5 Co2 C13 C7 -167.7(3)
C6 Co2 C13 C7 55.0(3)
C14 Co2 C13 C7 -141.1(4)
Co1 Co2 C13 C7 144.1(4)
C4 Co2 C13 Co1 167.51(14)
C5 Co2 C13 Co1 48.2(3)
C6 Co2 C13 Co1 -89.08(14)
C14 Co2 C13 Co1 74.86(19)
C7 C13 C14 Si1 -6.8(9)
Co1 C13 C14 Si1 137.7(5)
Co2 C13 C14 Si1 -139.1(5)
C7 C13 C14 Co2 132.4(5)
Co1 C13 C14 Co2 -83.13(10)
C7 C13 C14 Co1 -144.5(5)
Co2 C13 C14 Co1 83.13(10)
O7 Si1 C14 C13 -66.2(5)
C16 Si1 C14 C13 55.5(5)
C15 Si1 C14 C13 177.5(5)
O7 Si1 C14 Co2 169.2(2)
C16 Si1 C14 Co2 -69.2(3)
C15 Si1 C14 Co2 52.9(3)
O7 Si1 C14 Co1 55.7(3)
C16 Si1 C14 Co1 177.3(2)
C15 Si1 C14 Co1 -60.6(3)
C4 Co2 C14 C13 -94.8(2)
C5 Co2 C14 C13 163.4(2)
C6 Co2 C14 C13 24.6(3)
Co1 Co2 C14 C13 71.47(19)
C4 Co2 C14 Si1 57.7(3)
C5 Co2 C14 Si1 -44.2(3)
C6 Co2 C14 Si1 177.1(2)
C13 Co2 C14 Si1 152.5(4)
Co1 Co2 C14 Si1 -136.1(3)
C4 Co2 C14 Co1 -166.26(13)
C5 Co2 C14 Co1 91.89(14)
C6 Co2 C14 Co1 -46.8(2)
C13 Co2 C14 Co1 -71.47(19)
C1 Co1 C14 C13 94.6(2)
C2 Co1 C14 C13 -24.4(3)
C3 Co1 C14 C13 -161.4(2)
Co2 Co1 C14 C13 -73.7(2)
C1 Co1 C14 Si1 -56.5(3)
C2 Co1 C14 Si1 -175.5(2)
C3 Co1 C14 Si1 47.5(3)
C13 Co1 C14 Si1 -151.1(4)
Co2 Co1 C14 Si1 135.2(3)
C1 Co1 C14 Co2 168.34(13)
C2 Co1 C14 Co2 49.3(3)
C3 Co1 C14 Co2 -87.66(14)
C13 Co1 C14 Co2 73.7(2)
C20 Co3 C18 O8 118(6)
C19 Co3 C18 O8 -138(6)
C30 Co3 C18 O8 16(6)
C31 Co3 C18 O8 1(6)
Co4 Co3 C18 O8 -36(6)
C20 Co3 C19 O9 -172(17)
C18 Co3 C19 O9 84(17)
C30 Co3 C19 O9 -51(17)
C31 Co3 C19 O9 -70(17)
Co4 Co3 C19 O9 -18(17)
C18 Co3 C20 O10 -146(6)
C19 Co3 C20 O10 107(6)
C30 Co3 C20 O10 -41(6)
C31 Co3 C20 O10 -2(6)
Co4 Co3 C20 O10 -20(6)
C23 Co4 C21 O11 -120(29)
C22 Co4 C21 O11 -19(29)
C30 Co4 C21 O11 115(29)
C31 Co4 C21 O11 137(29)
Co3 Co4 C21 O11 85(29)
C23 Co4 C22 O12 -44(19)
C21 Co4 C22 O12 -145(19)
C30 Co4 C22 O12 62(19)
C31 Co4 C22 O12 74(19)
Co3 Co4 C22 O12 114(19)
C22 Co4 C23 O13 -99(16)
C21 Co4 C23 O13 8(16)
C30 Co4 C23 O13 156(16)
C31 Co4 C23 O13 116(16)
Co3 Co4 C23 O13 129(16)
C29 C24 C25 C26 1.1(5)
C30 C24 C25 C26 -179.8(3)
C24 C25 C26 C27 -0.8(6)
C25 C26 C27 C28 0.2(7)
C26 C27 C28 C29 0.2(6)
C27 C28 C29 C24 0.0(6)
C25 C24 C29 C28 -0.7(5)
C30 C24 C29 C28 -179.8(3)
C25 C24 C30 C31 175.7(5)
C29 C24 C30 C31 -5.2(7)
C25 C24 C30 Co3 -68.8(4)
C29 C24 C30 Co3 110.3(4)
C25 C24 C30 Co4 49.5(5)
C29 C24 C30 Co4 -131.4(3)
C20 Co3 C30 C31 91.8(2)
C18 Co3 C30 C31 -164.6(2)
C19 Co3 C30 C31 -29.2(3)
Co4 Co3 C30 C31 -73.7(2)
C20 Co3 C30 C24 -53.8(3)
C18 Co3 C30 C24 49.8(3)
C19 Co3 C30 C24 -174.8(3)
C31 Co3 C30 C24 -145.6(4)
Co4 Co3 C30 C24 140.7(4)
C20 Co3 C30 Co4 165.50(13)
C18 Co3 C30 Co4 -90.85(14)
C19 Co3 C30 Co4 44.5(3)
C31 Co3 C30 Co4 73.7(2)
C23 Co4 C30 C31 -89.3(2)
C22 Co4 C30 C31 167.9(2)
C21 Co4 C30 C31 33.5(3)
Co3 Co4 C30 C31 73.54(19)
C23 Co4 C30 C24 60.3(4)
C22 Co4 C30 C24 -42.4(4)
C21 Co4 C30 C24 -176.9(3)
C31 Co4 C30 C24 149.7(5)
Co3 Co4 C30 C24 -136.8(4)
C23 Co4 C30 Co3 -162.88(13)
C22 Co4 C30 Co3 94.34(14)
C21 Co4 C30 Co3 -40.1(3)
C31 Co4 C30 Co3 -73.54(19)
C24 C30 C31 Si2 -6.3(10)
Co3 C30 C31 Si2 -139.6(5)
Co4 C30 C31 Si2 136.7(5)
C24 C30 C31 Co3 133.3(5)
Co4 C30 C31 Co3 -83.71(10)
C24 C30 C31 Co4 -143.0(5)
Co3 C30 C31 Co4 83.71(10)
O14 Si2 C31 C30 -65.9(6)
C33 Si2 C31 C30 56.6(6)
C32 Si2 C31 C30 178.9(5)
O14 Si2 C31 Co3 167.4(2)
C33 Si2 C31 Co3 -70.1(3)
C32 Si2 C31 Co3 52.2(3)
O14 Si2 C31 Co4 57.6(3)
C33 Si2 C31 Co4 -179.9(2)
C32 Si2 C31 Co4 -57.6(3)
C20 Co3 C31 C30 -94.6(2)
C18 Co3 C31 C30 23.8(3)
C19 Co3 C31 C30 162.3(2)
Co4 Co3 C31 C30 72.73(19)
C20 Co3 C31 Si2 60.7(3)
C18 Co3 C31 Si2 179.1(2)
C19 Co3 C31 Si2 -42.5(3)
C30 Co3 C31 Si2 155.3(4)
Co4 Co3 C31 Si2 -132.0(3)
C20 Co3 C31 Co4 -167.32(13)
C18 Co3 C31 Co4 -48.9(2)
C19 Co3 C31 Co4 89.52(14)
C30 Co3 C31 Co4 -72.73(19)
C23 Co4 C31 C30 99.2(2)
C22 Co4 C31 C30 -18.8(3)
C21 Co4 C31 C30 -159.2(2)
Co3 Co4 C31 C30 -72.8(2)
C23 Co4 C31 Si2 -55.0(3)
C22 Co4 C31 Si2 -173.0(2)
C21 Co4 C31 Si2 46.6(3)
C30 Co4 C31 Si2 -154.2(4)
Co3 Co4 C31 Si2 133.0(3)
C23 Co4 C31 Co3 172.03(13)
C22 Co4 C31 Co3 54.1(2)
C21 Co4 C31 Co3 -86.32(15)
C30 Co4 C31 Co3 72.8(2)
